data_7121441
loop_
_publ_author_name
'Suter, Riccardo'
'Swidan, Ala'aeddeen'
'Macdonald, Charles L. B.'
'Burford, Neil'

_publ_section_title
;
 Oxidation of a germanium(ii) dication to access cationic germanium(iv)
 fluorides.
;
_journal_issue 33
_journal_name_full 'Chemical communications (Cambridge, England)'
_journal_page_first 4140
_journal_page_last 4143
_journal_paper_doi 10.1039/c8cc01799a
_journal_volume 54
_journal_year 2018
_chemical_formula_moiety 'C31 H33 F4 Ge N7 O3 S, 2(C F3 O3 S), C2 H3 N'
_chemical_formula_sum 'C35 H36 F10 Ge N8 O9 S3'
_chemical_formula_weight 1071.49
_space_group_crystal_system triclinic
_space_group_IT_number 2
_space_group_name_Hall '-P 1'
_space_group_name_H-M_alt 'P -1'
_symmetry_space_group_name_Hall '-P 1'
_symmetry_space_group_name_H-M 'P -1'
_atom_sites_solution_hydrogens geom
_atom_sites_solution_primary dual
_audit_creation_date 2017-11-22
_audit_creation_method
;
Olex2 1.2
(compiled 2017.08.10 svn.r3458 for OlexSys, GUI svn.r5381)
;
_audit_update_record
;
2017-11-22 deposited with the CCDC.
2018-03-26 downloaded from the CCDC.
;
_cell_angle_alpha 84.79(14)
_cell_angle_beta 80.30(13)
_cell_angle_gamma 88.99(12)
_cell_formula_units_Z 2
_cell_length_a 11.55(3)
_cell_length_b 14.24(3)
_cell_length_c 14.38(3)
_cell_measurement_reflns_used 6387
_cell_measurement_temperature 170.0
_cell_measurement_theta_max 24.137
_cell_measurement_theta_min 2.890
_cell_volume 2322(9)
_computing_cell_refinement 'SAINT v8.37A (Bruker, 2015)'
_computing_data_reduction 'SAINT v8.37A (Bruker, 2015)'
_computing_molecular_graphics 'Olex2 (Dolomanov et al., 2009)'
_computing_publication_material 'Olex2 (Dolomanov et al., 2009)'
_computing_structure_refinement 'XL (Sheldrick, 2008)'
_computing_structure_solution 'XT (Sheldrick, 2015)'
_diffrn_ambient_temperature 170.0
_diffrn_measured_fraction_theta_full 0.982
_diffrn_measured_fraction_theta_max 0.968
_diffrn_measurement_device_type 'Bruker APEX-II CCD'
_diffrn_measurement_method '\f and \w scans'
_diffrn_radiation_type MoK\a
_diffrn_radiation_wavelength 0.71073
_diffrn_reflns_av_R_equivalents 0.0893
_diffrn_reflns_av_unetI/netI 0.0814
_diffrn_reflns_Laue_measured_fraction_full 0.982
_diffrn_reflns_Laue_measured_fraction_max 0.968
_diffrn_reflns_limit_h_max 13
_diffrn_reflns_limit_h_min -13
_diffrn_reflns_limit_k_max 17
_diffrn_reflns_limit_k_min -17
_diffrn_reflns_limit_l_max 17
_diffrn_reflns_limit_l_min -17
_diffrn_reflns_number 31482
_diffrn_reflns_point_group_measured_fraction_full 0.982
_diffrn_reflns_point_group_measured_fraction_max 0.968
_diffrn_reflns_theta_full 25.242
_diffrn_reflns_theta_max 25.442
_diffrn_reflns_theta_min 2.872
_diffrn_standards_number 0
_exptl_absorpt_coefficient_mu 0.892
_exptl_absorpt_correction_T_max 0.7452
_exptl_absorpt_correction_T_min 0.6154
_exptl_absorpt_correction_type multi-scan
_exptl_absorpt_process_details
'SADABS-2016/2 (Bruker,2016/2) was used for absorption correction. wR2(int) was 0.0730 before and 0.0624 after correction. The Ratio of minimum to maximum transmission is 0.8258. The \l/2 correction factor is Not present.'
_exptl_crystal_density_diffrn 1.532
_exptl_crystal_description prism
_exptl_crystal_F_000 1088
_exptl_crystal_size_max 0.39
_exptl_crystal_size_mid 0.35
_exptl_crystal_size_min 0.3
_refine_diff_density_max 1.277
_refine_diff_density_min -0.788
_refine_diff_density_rms 0.152
_refine_ls_extinction_method none
_refine_ls_goodness_of_fit_ref 1.096
_refine_ls_hydrogen_treatment constr
_refine_ls_matrix_type full
_refine_ls_number_parameters 672
_refine_ls_number_reflns 8328
_refine_ls_number_restraints 254
_refine_ls_restrained_S_all 1.093
_refine_ls_R_factor_all 0.1631
_refine_ls_R_factor_gt 0.0972
_refine_ls_shift/su_max 0.017
_refine_ls_shift/su_mean 0.001
_refine_ls_structure_factor_coef Fsqd
_refine_ls_weighting_details 'w=1/[\s^2^(Fo^2^)+(0.1256P)^2^+26.6558P] where P=(Fo^2^+2Fc^2^)/3'
_refine_ls_weighting_scheme calc
_refine_ls_wR_factor_gt 0.2478
_refine_ls_wR_factor_ref 0.3124
_reflns_Friedel_coverage 0.000
_reflns_number_gt 5228
_reflns_number_total 8328
_reflns_threshold_expression 'I > 2\s(I)'
_cod_data_source_file c8cc01799a2.cif
_cod_data_source_block asrs11111_p-1
_cod_depositor_comments 'Adding full bibliography for 7121441--7121443.cif.'
_cod_original_cell_volume 2323(9)
_cod_database_code 7121441
_shelx_shelxl_version_number 2016/6
_shelx_space_group_comment
;
The symmetry employed for this shelxl refinement is uniquely defined
by the following loop, which should always be used as a source of
symmetry information in preference to the above space-group names.
They are only intended as comments.
;
_shelx_estimated_absorpt_t_max 0.776
_shelx_estimated_absorpt_t_min 0.722
_olex2_refinement_description
;
1. Fixed Uiso
 At 1.2 times of:
  All C(H) groups, All C(H,H) groups
 At 1.5 times of:
  All C(H,H,H) groups
2. Restrained distances
 C33'-S3'
 1.824 with sigma of 0.02
 C33-S3
 1.824 with sigma of 0.02
 C33'-F9' \\sim C33'-F7' \\sim C33'-F13
 with sigma of 0.02
 F9'-F7' \\sim F7'-F13 \\sim F13-F9'
 with sigma of 0.04
 S3'-F9' \\sim S3'-F7' \\sim S3'-F13
 with sigma of 0.04
 S3'-O7' \\sim S3'-O9' \\sim S3'-O8'
 with sigma of 0.02
 O7'-O9' \\sim O9'-O8' \\sim O7'-O8'
 with sigma of 0.04
 C33'-O7' \\sim C33'-O9' \\sim C33'-O8'
 with sigma of 0.04
 C33-F8' \\sim C33-F7 \\sim C33-F9
 with sigma of 0.02
 F8'-F7 \\sim F7-F9 \\sim F9-F8'
 with sigma of 0.04
 S3-F8' \\sim S3-F7 \\sim S3-F9
 with sigma of 0.04
 S3-O7 \\sim S3-O8 \\sim S3-O9
 with sigma of 0.02
 O7-O8 \\sim O8-O9 \\sim O7-O9
 with sigma of 0.04
 C33-O7 \\sim C33-O8 \\sim C33-O9
 with sigma of 0.04
3. Uiso/Uaniso restraints and constraints
C33' \\sim F9' \\sim F7' \\sim F13 \\sim S3' \\sim O7' \\sim O9' \\sim O8':
within 2A with sigma of 0.04 and sigma for terminal atoms of 0.08
C33 \\sim F8' \\sim F7 \\sim F9 \\sim S3 \\sim O7 \\sim O8 \\sim O9: within 2A
with sigma of 0.04 and sigma for terminal atoms of 0.08
C33' \\sim C33: within 2A with sigma of 0.04 and sigma for terminal atoms of
0.08
S3' \\sim S3: within 2A with sigma of 0.04 and sigma for terminal atoms of 0.08
O7' \\sim O7: within 2A with sigma of 0.04 and sigma for terminal atoms of 0.08
F9' \\sim F8': within 2A with sigma of 0.04 and sigma for terminal atoms of 0.08
4. Rigid body (RIGU) restrains
 C33', F9', F7', F13, S3', O7', O9', O8'
 with sigma for 1-2 distances of 0.004 and sigma for 1-3 distances of 0.004
 C33, F8', F7, F9, S3, O7, O8, O9
 with sigma for 1-2 distances of 0.004 and sigma for 1-3 distances of 0.004
5. Others
 Sof(C33)=Sof(F8')=Sof(F7)=Sof(F9)=Sof(O7)=Sof(O8)=Sof(O9)=1-FVAR(1)
 Sof(C33')=Sof(F9')=Sof(F7')=Sof(F13)=Sof(O7')=Sof(O9')=Sof(O8')=FVAR(1)
 Fixed Sof: S3(0.28) S3'(0.72)
6.a Secondary CH2 refined with riding coordinates:
 C1(H1A,H1B), C29(H29A,H29B), C3(H3A,H3B), C2(H2A,H2B), C25(H25A,H25B),
 C27(H27A,H27B)
6.b Aromatic/amide H refined with riding coordinates:
 C11(H11), C20(H20), C17(H17), C16(H16), C10(H10), C15(H15), C23(H23),
 C21(H21), C22(H22), C14(H14), C8(H8), C9(H9)
6.c Idealised Me refined as rotating group:
 C26(H26A,H26B,H26C), C30(H30A,H30B,H30C), C28(H28A,H28B,H28C), C35(H35A,H35B,
 H35C)
;
_olex2_submission_special_instructions 'No special instructions were received'

loop_
_space_group_symop_operation_xyz
'x, y, z'
'-x, -y, -z'

loop_
_atom_site_label
_atom_site_type_symbol
_atom_site_fract_x
_atom_site_fract_y
_atom_site_fract_z
_atom_site_U_iso_or_equiv
_atom_site_adp_type
_atom_site_occupancy
_atom_site_site_symmetry_order
_atom_site_calc_flag
_atom_site_refinement_flags_posn
_atom_site_refinement_flags_adp
_atom_site_refinement_flags_occupancy
_atom_site_disorder_assembly
_atom_site_disorder_group
C33 C 0.232(2) 0.8923(18) 0.8378(17) 0.065(7) Uani 0.269(16) 1 d D U P A 2
F8' F 0.177(3) 0.856(3) 0.767(3) 0.111(13) Uani 0.269(16) 1 d D U P A 2
F7 F 0.173(4) 0.972(3) 0.877(3) 0.121(15) Uani 0.269(16) 1 d D U P A 2
F9 F 0.267(4) 0.823(3) 0.903(3) 0.082(13) Uani 0.269(16) 1 d D U P A 2
S3 S 0.3688(11) 0.9418(8) 0.7699(9) 0.058(3) Uani 0.28 1 d D U P A 2
O7 O 0.438(4) 0.851(3) 0.748(3) 0.044(9) Uani 0.269(16) 1 d D U P A 2
O8 O 0.322(5) 0.998(3) 0.689(3) 0.086(14) Uani 0.269(16) 1 d D U P A 2
O9 O 0.412(3) 0.995(2) 0.846(3) 0.067(9) Uani 0.269(16) 1 d D U P A 2
C33' C 0.2604(11) 0.9286(12) 0.8476(10) 0.083(4) Uani 0.731(16) 1 d D U P A 1
F9' F 0.3239(16) 0.9806(10) 0.8873(8) 0.106(5) Uani 0.731(16) 1 d D U P A 1
F7' F 0.1576(15) 0.964(2) 0.8441(12) 0.203(11) Uani 0.731(16) 1 d D U P A 1
F13 F 0.2393(16) 0.8534(15) 0.9045(11) 0.103(5) Uani 0.731(16) 1 d D U P A 1
S3' S 0.3285(3) 0.9057(3) 0.7287(3) 0.0418(9) Uani 0.72 1 d D U P A 1
O7' O 0.4391(13) 0.8639(12) 0.7507(11) 0.031(3) Uani 0.731(16) 1 d D U P A 1
O9' O 0.3541(19) 0.9958(11) 0.6773(13) 0.080(5) Uani 0.731(16) 1 d D U P A 1
O8' O 0.2579(13) 0.8426(13) 0.6953(10) 0.107(6) Uani 0.731(16) 1 d D U P A 1
Ge1 Ge 0.57960(8) 0.81596(7) 0.67252(7) 0.0276(3) Uani 1 1 d . . . . .
S1 S 1.1945(3) 0.2735(2) 0.95650(19) 0.0450(7) Uani 1 1 d . . . . .
S2 S 0.7120(2) 0.43861(19) 0.7341(2) 0.0440(7) Uani 1 1 d . . . . .
F10 F 0.5355(4) 0.8584(3) 0.5670(3) 0.0297(11) Uani 1 1 d . . . . .
N4 N 0.5042(6) 0.6935(5) 0.6891(5) 0.0270(16) Uani 1 1 d . . . . .
N3 N 0.7242(6) 0.7618(5) 0.6143(5) 0.0236(15) Uani 1 1 d . . . . .
N2 N 0.6519(7) 0.9304(5) 0.6991(5) 0.0306(17) Uani 1 1 d . . . . .
N1 N 0.6328(6) 0.7667(5) 0.8008(5) 0.0261(16) Uani 1 1 d . . . . .
O2 O 1.2592(7) 0.3235(5) 1.0133(5) 0.0451(18) Uani 1 1 d . . . . .
N5 N 0.7241(7) 1.0110(5) 0.8012(5) 0.0308(17) Uani 1 1 d . . . . .
N7 N 0.4269(7) 0.5734(5) 0.7839(5) 0.0304(17) Uani 1 1 d . . . . .
O4 O 0.6908(7) 0.5385(5) 0.7311(7) 0.061(2) Uani 1 1 d . . . . .
O6 O 0.6077(7) 0.3838(6) 0.7313(6) 0.056(2) Uani 1 1 d . . . . .
N6 N 0.8810(6) 0.6734(5) 0.6298(5) 0.0265(16) Uani 1 1 d . . . . .
O5 O 0.8152(7) 0.4115(6) 0.6726(6) 0.057(2) Uani 1 1 d . . . . .
O1 O 1.2059(8) 0.3118(7) 0.8592(5) 0.063(2) Uani 1 1 d . . . . .
O3 O 1.2014(9) 0.1716(6) 0.9711(7) 0.072(3) Uani 1 1 d . . . . .
F1 F 1.0205(8) 0.3914(7) 0.9957(8) 0.103(3) Uani 1 1 d . . . . .
C18 C 0.7768(8) 0.7424(6) 0.5234(6) 0.0281(19) Uani 1 1 d . . . . .
F6 F 0.6515(9) 0.4266(8) 0.9163(5) 0.106(3) Uani 1 1 d . . . . .
F2 F 0.9669(8) 0.2568(7) 0.9640(7) 0.098(3) Uani 1 1 d . . . . .
F3 F 1.0186(7) 0.2699(9) 1.0974(7) 0.107(4) Uani 1 1 d . . . . .
C11 C 0.6829(9) 1.0541(6) 0.5595(6) 0.031(2) Uani 1 1 d . . . . .
H11 H 0.653421 1.019007 0.515474 0.037 Uiso 1 1 calc R . . . .
C20 C 0.4366(8) 0.6488(7) 0.5395(6) 0.032(2) Uani 1 1 d . . . . .
H20 H 0.471054 0.700380 0.498184 0.038 Uiso 1 1 calc R . . . .
C1 C 0.6364(8) 0.8484(6) 0.8590(6) 0.030(2) Uani 1 1 d . . . . .
H1A H 0.558198 0.859525 0.896582 0.037 Uiso 1 1 calc R . . . .
H1B H 0.693884 0.836744 0.902679 0.037 Uiso 1 1 calc R . . . .
C17 C 0.7479(8) 0.7691(7) 0.4340(7) 0.035(2) Uani 1 1 d . . . . .
H17 H 0.681785 0.808018 0.426936 0.041 Uiso 1 1 calc R . . . .
C19 C 0.4453(7) 0.6392(6) 0.6351(7) 0.030(2) Uani 1 1 d . . . . .
F5 F 0.7672(10) 0.3140(7) 0.8639(7) 0.106(3) Uani 1 1 d . . . . .
C5 C 0.7891(7) 0.7180(6) 0.6752(6) 0.0247(18) Uani 1 1 d . . . . .
C12 C 0.6878(8) 1.0169(6) 0.6528(6) 0.029(2) Uani 1 1 d . . . . .
C6 C 0.4898(7) 0.6520(6) 0.7775(6) 0.0273(19) Uani 1 1 d . . . . .
C29 C 0.3788(9) 0.5142(7) 0.8719(7) 0.037(2) Uani 1 1 d . . . . .
H29A H 0.424715 0.523834 0.922473 0.044 Uiso 1 1 calc R . . . .
H29B H 0.383566 0.446673 0.860111 0.044 Uiso 1 1 calc R . . . .
C4 C 0.6727(8) 0.9299(7) 0.7890(7) 0.032(2) Uani 1 1 d . . . . .
C13 C 0.8781(8) 0.6873(6) 0.5334(7) 0.0290(19) Uani 1 1 d . . . . .
C16 C 0.8199(9) 0.7365(7) 0.3561(7) 0.041(2) Uani 1 1 d . . . . .
H16 H 0.802019 0.752091 0.294461 0.049 Uiso 1 1 calc R . . . .
F4 F 0.8393(8) 0.4570(7) 0.8624(6) 0.096(3) Uani 1 1 d . . . . .
C3 C 0.5458(8) 0.6929(7) 0.8527(7) 0.032(2) Uani 1 1 d . . . . .
H3A H 0.586680 0.643012 0.887385 0.039 Uiso 1 1 calc R . . . .
H3B H 0.485436 0.722147 0.898644 0.039 Uiso 1 1 calc R . . . .
C2 C 0.7563(8) 0.7262(6) 0.7784(6) 0.0293(19) Uani 1 1 d . . . . .
H2A H 0.812845 0.767679 0.799376 0.035 Uiso 1 1 calc R . . . .
H2B H 0.759512 0.663216 0.813261 0.035 Uiso 1 1 calc R . . . .
C10 C 0.7240(10) 1.1457(7) 0.5364(8) 0.043(3) Uani 1 1 d . . . . .
H10 H 0.721171 1.174420 0.474559 0.052 Uiso 1 1 calc R . . . .
C24 C 0.3967(8) 0.5618(7) 0.6961(7) 0.037(2) Uani 1 1 d . . . . .
C7 C 0.7324(8) 1.0701(7) 0.7157(7) 0.034(2) Uani 1 1 d . . . . .
C15 C 0.9191(9) 0.6805(8) 0.3676(7) 0.042(2) Uani 1 1 d . . . . .
H15 H 0.966455 0.659247 0.312918 0.050 Uiso 1 1 calc R . . . .
C23 C 0.3349(9) 0.4917(7) 0.6630(8) 0.038(2) Uani 1 1 d . . . . .
H23 H 0.301622 0.439527 0.704075 0.045 Uiso 1 1 calc R . . . .
N01B N 0.9350(8) 0.8941(7) 0.6644(9) 0.059(3) Uani 1 1 d . . . . .
C25 C 0.7645(10) 1.0371(8) 0.8885(8) 0.046(3) Uani 1 1 d . . . . .
H25A H 0.738224 1.102060 0.900427 0.055 Uiso 1 1 calc R . . . .
H25B H 0.727816 0.994224 0.943160 0.055 Uiso 1 1 calc R . . . .
C21 C 0.3747(9) 0.5791(8) 0.5078(8) 0.044(3) Uani 1 1 d . . . . .
H21 H 0.365902 0.583768 0.443053 0.053 Uiso 1 1 calc R . . . .
C27 C 0.9706(9) 0.6178(7) 0.6730(7) 0.038(2) Uani 1 1 d . . . . .
H27A H 0.989084 0.560046 0.639873 0.046 Uiso 1 1 calc R . . . .
H27B H 0.938811 0.598351 0.740181 0.046 Uiso 1 1 calc R . . . .
C22 C 0.3241(10) 0.5012(7) 0.5682(9) 0.048(3) Uani 1 1 d . . . . .
H22 H 0.282275 0.455121 0.543516 0.058 Uiso 1 1 calc R . . . .
C14 C 0.9503(9) 0.6552(7) 0.4550(7) 0.037(2) Uani 1 1 d . . . . .
H14 H 1.017801 0.617723 0.461319 0.044 Uiso 1 1 calc R . . . .
C8 C 0.7751(10) 1.1619(7) 0.6893(8) 0.044(3) Uani 1 1 d . . . . .
H8 H 0.806357 1.197262 0.732271 0.053 Uiso 1 1 calc R . . . .
C34 C 0.9934(10) 0.9581(8) 0.6395(9) 0.048(3) Uani 1 1 d . . . . .
C26 C 0.8938(11) 1.0316(10) 0.8810(9) 0.057(3) Uani 1 1 d . . . . .
H26A H 0.930609 1.074399 0.827294 0.086 Uiso 1 1 calc GR . . . .
H26B H 0.920089 0.966934 0.871162 0.086 Uiso 1 1 calc GR . . . .
H26C H 0.916428 1.049988 0.939456 0.086 Uiso 1 1 calc GR . . . .
C9 C 0.7697(10) 1.1975(7) 0.6002(8) 0.047(3) Uani 1 1 d . . . . .
H9 H 0.797532 1.259646 0.579923 0.057 Uiso 1 1 calc R . . . .
C30 C 0.2505(10) 0.5428(9) 0.9024(9) 0.056(3) Uani 1 1 d . . . . .
H30A H 0.203617 0.524915 0.856019 0.084 Uiso 1 1 calc GR . . . .
H30B H 0.245669 0.611231 0.905907 0.084 Uiso 1 1 calc GR . . . .
H30C H 0.220112 0.510749 0.964677 0.084 Uiso 1 1 calc GR . . . .
C28 C 1.0818(9) 0.6740(9) 0.6674(9) 0.052(3) Uani 1 1 d . . . . .
H28A H 1.113268 0.693524 0.600986 0.078 Uiso 1 1 calc GR . . . .
H28B H 1.139992 0.635005 0.695409 0.078 Uiso 1 1 calc GR . . . .
H28C H 1.064216 0.730024 0.702241 0.078 Uiso 1 1 calc GR . . . .
C35 C 1.0646(11) 1.0423(9) 0.6097(11) 0.067(4) Uani 1 1 d . . . . .
H35A H 1.126814 1.029329 0.557121 0.100 Uiso 1 1 calc GR . . . .
H35B H 1.099791 1.060254 0.662863 0.100 Uiso 1 1 calc GR . . . .
H35C H 1.014920 1.093856 0.589011 0.100 Uiso 1 1 calc GR . . . .
C31 C 1.0417(12) 0.3021(11) 1.0057(11) 0.068(4) Uani 1 1 d . . . . .
C32 C 0.7457(13) 0.4047(11) 0.8499(10) 0.068(4) Uani 1 1 d . . . . .

loop_
_atom_site_aniso_label
_atom_site_aniso_U_11
_atom_site_aniso_U_22
_atom_site_aniso_U_33
_atom_site_aniso_U_23
_atom_site_aniso_U_13
_atom_site_aniso_U_12
C33 0.065(12) 0.073(16) 0.063(15) -0.030(10) -0.013(9) 0.005(10)
F8' 0.10(2) 0.14(3) 0.11(2) -0.042(19) -0.043(19) -0.03(2)
F7 0.14(3) 0.13(2) 0.09(3) -0.055(19) -0.01(2) 0.07(2)
F9 0.025(14) 0.13(3) 0.08(2) 0.019(18) 0.018(12) 0.009(15)
S3 0.063(6) 0.050(6) 0.062(7) 0.002(5) -0.019(5) 0.015(5)
O7 0.054(16) 0.042(13) 0.036(19) 0.011(12) -0.019(13) 0.005(12)
O8 0.12(3) 0.09(3) 0.049(18) -0.010(14) -0.018(16) 0.07(2)
O9 0.08(2) 0.043(16) 0.09(2) -0.012(14) -0.047(18) 0.022(14)
C33' 0.055(8) 0.142(13) 0.049(7) -0.022(6) 0.000(6) 0.048(8)
F9' 0.161(13) 0.108(9) 0.053(7) -0.037(6) -0.020(8) 0.044(8)
F7' 0.104(9) 0.44(3) 0.064(10) -0.063(13) -0.013(8) 0.178(14)
F13 0.080(13) 0.175(13) 0.045(7) -0.012(8) 0.018(7) -0.016(9)
S3' 0.0260(17) 0.071(3) 0.0318(18) -0.0174(17) -0.0108(14) 0.0157(17)
O7' 0.025(5) 0.044(7) 0.019(6) -0.003(5) 0.009(4) 0.016(5)
O9' 0.115(14) 0.060(7) 0.059(8) -0.003(6) -0.008(8) 0.052(7)
O8' 0.067(9) 0.200(15) 0.063(9) -0.031(9) -0.018(7) -0.062(10)
Ge1 0.0283(5) 0.0264(5) 0.0289(5) -0.0041(4) -0.0063(4) 0.0013(4)
S1 0.0511(16) 0.0460(15) 0.0392(15) -0.0021(11) -0.0129(12) 0.0085(13)
S2 0.0459(15) 0.0371(14) 0.0492(16) -0.0056(11) -0.0080(12) 0.0054(12)
F10 0.029(3) 0.032(3) 0.028(3) -0.001(2) -0.006(2) -0.004(2)
N4 0.025(4) 0.016(3) 0.039(4) 0.002(3) -0.005(3) -0.002(3)
N3 0.020(3) 0.022(4) 0.028(4) -0.002(3) -0.002(3) -0.002(3)
N2 0.033(4) 0.029(4) 0.032(4) -0.013(3) -0.007(3) -0.003(3)
N1 0.031(4) 0.021(4) 0.025(4) -0.003(3) 0.002(3) -0.006(3)
O2 0.050(4) 0.053(5) 0.035(4) -0.001(3) -0.014(3) 0.000(4)
N5 0.040(4) 0.026(4) 0.029(4) -0.006(3) -0.009(3) 0.003(3)
N7 0.032(4) 0.024(4) 0.033(4) 0.007(3) -0.006(3) -0.003(3)
O4 0.056(5) 0.034(4) 0.087(6) -0.006(4) -0.001(4) 0.010(4)
O6 0.060(5) 0.049(5) 0.066(5) -0.002(4) -0.030(4) -0.004(4)
N6 0.024(4) 0.023(4) 0.032(4) 0.000(3) -0.005(3) -0.001(3)
O5 0.043(4) 0.071(6) 0.061(5) -0.031(4) -0.006(4) 0.007(4)
O1 0.082(6) 0.081(6) 0.028(4) -0.003(4) -0.015(4) -0.003(5)
O3 0.075(6) 0.047(5) 0.102(8) -0.010(5) -0.041(6) 0.005(5)
F1 0.059(5) 0.074(6) 0.168(10) -0.007(6) -0.003(6) 0.027(5)
C18 0.030(5) 0.030(5) 0.025(4) -0.008(4) -0.002(4) -0.014(4)
F6 0.108(7) 0.173(10) 0.034(4) -0.025(5) 0.003(4) -0.011(7)
F2 0.062(5) 0.109(7) 0.127(8) 0.020(6) -0.038(5) -0.022(5)
F3 0.055(5) 0.178(11) 0.075(6) 0.029(6) 0.007(4) -0.005(6)
C11 0.045(5) 0.021(4) 0.025(5) 0.003(3) -0.004(4) 0.003(4)
C20 0.030(5) 0.038(5) 0.029(5) -0.009(4) -0.007(4) 0.000(4)
C1 0.032(5) 0.028(5) 0.034(5) -0.010(4) -0.009(4) 0.003(4)
C17 0.031(5) 0.040(5) 0.030(5) -0.002(4) -0.001(4) -0.006(4)
C19 0.022(4) 0.029(5) 0.042(5) -0.017(4) -0.011(4) 0.006(4)
F5 0.156(10) 0.083(6) 0.089(7) 0.018(5) -0.067(7) 0.022(6)
C5 0.020(4) 0.016(4) 0.041(5) -0.002(3) -0.013(4) 0.000(3)
C12 0.036(5) 0.019(4) 0.033(5) -0.002(4) -0.008(4) -0.009(4)
C6 0.023(4) 0.029(5) 0.030(5) 0.003(4) -0.008(4) 0.003(4)
C29 0.045(6) 0.026(5) 0.038(6) -0.004(4) -0.001(4) -0.003(4)
C4 0.030(5) 0.035(5) 0.033(5) -0.012(4) -0.004(4) 0.003(4)
C13 0.026(4) 0.023(4) 0.037(5) 0.002(4) -0.002(4) -0.004(4)
C16 0.049(6) 0.049(6) 0.024(5) -0.006(4) -0.003(4) -0.009(5)
F4 0.084(6) 0.132(8) 0.082(6) -0.015(5) -0.037(5) -0.034(6)
C3 0.033(5) 0.031(5) 0.032(5) 0.002(4) -0.003(4) -0.007(4)
C2 0.028(5) 0.032(5) 0.029(5) -0.005(4) -0.008(4) 0.001(4)
C10 0.054(7) 0.022(5) 0.052(6) 0.011(4) -0.012(5) 0.002(5)
C24 0.025(5) 0.038(5) 0.049(6) -0.008(4) -0.005(4) 0.004(4)
C7 0.029(5) 0.029(5) 0.041(6) -0.004(4) -0.002(4) -0.003(4)
C15 0.037(5) 0.051(6) 0.037(6) -0.014(5) 0.004(4) -0.004(5)
C23 0.037(5) 0.026(5) 0.052(6) -0.006(4) -0.015(5) -0.001(4)
N01B 0.033(5) 0.042(6) 0.101(9) -0.005(5) -0.004(5) -0.009(4)
C25 0.057(7) 0.038(6) 0.049(6) -0.019(5) -0.022(5) 0.007(5)
C21 0.046(6) 0.046(6) 0.045(6) -0.008(5) -0.023(5) 0.008(5)
C27 0.036(5) 0.035(5) 0.043(6) 0.005(4) -0.009(4) 0.011(4)
C22 0.049(6) 0.034(6) 0.071(8) -0.026(5) -0.029(6) 0.005(5)
C14 0.033(5) 0.034(5) 0.042(6) -0.008(4) 0.001(4) 0.000(4)
C8 0.045(6) 0.023(5) 0.065(7) -0.004(5) -0.012(5) 0.006(5)
C34 0.037(6) 0.037(6) 0.069(8) -0.006(5) -0.005(5) 0.012(5)
C26 0.054(7) 0.071(8) 0.053(7) -0.013(6) -0.025(6) -0.002(6)
C9 0.057(7) 0.026(5) 0.058(7) -0.002(5) -0.006(6) -0.004(5)
C30 0.052(7) 0.060(8) 0.050(7) 0.008(6) 0.007(5) -0.008(6)
C28 0.029(5) 0.059(7) 0.068(8) 0.011(6) -0.019(5) -0.001(5)
C35 0.041(7) 0.044(7) 0.112(12) -0.007(7) -0.003(7) -0.010(6)
C31 0.046(7) 0.078(10) 0.079(10) 0.001(8) -0.010(7) 0.000(7)
C32 0.076(9) 0.083(10) 0.052(8) -0.025(7) -0.017(7) -0.008(8)

loop_
_atom_type_symbol
_atom_type_description
_atom_type_scat_dispersion_real
_atom_type_scat_dispersion_imag
_atom_type_scat_source
C C 0.0033 0.0016 'International Tables Vol C Tables 4.2.6.8 and 6.1.1.4'
H H 0.0000 0.0000 'International Tables Vol C Tables 4.2.6.8 and 6.1.1.4'
F F 0.0171 0.0103 'International Tables Vol C Tables 4.2.6.8 and 6.1.1.4'
Ge Ge 0.1547 1.8001 'International Tables Vol C Tables 4.2.6.8 and 6.1.1.4'
N N 0.0061 0.0033 'International Tables Vol C Tables 4.2.6.8 and 6.1.1.4'
O O 0.0106 0.0060 'International Tables Vol C Tables 4.2.6.8 and 6.1.1.4'
S S 0.1246 0.1234 'International Tables Vol C Tables 4.2.6.8 and 6.1.1.4'

loop_
_geom_angle_atom_site_label_1
_geom_angle_atom_site_label_2
_geom_angle_atom_site_label_3
_geom_angle
F8' C33 S3 102.9(19)
F7 C33 F8' 114(2)
F7 C33 S3 103(2)
F9 C33 F8' 114(2)
F9 C33 F7 116(2)
F9 C33 S3 105(2)
O7 S3 C33 101(2)
O8 S3 C33 100(2)
O8 S3 O7 118(2)
O8 S3 O9 119.2(19)
O9 S3 C33 100.1(17)
O9 S3 O7 113.5(18)
S3 O7 Ge1 138(4)
F9' C33' F7' 112.6(16)
F9' C33' F13 105.6(15)
F9' C33' S3' 112.8(11)
F7' C33' S3' 108.4(11)
F13 C33' F7' 103.5(16)
F13 C33' S3' 113.7(12)
O7' S3' C33' 98.7(7)
O9' S3' C33' 106.4(10)
O9' S3' O7' 108.3(12)
O8' S3' C33' 108.2(8)
O8' S3' O7' 113.5(10)
O8' S3' O9' 119.5(11)
S3' O7' Ge1 133.3(10)
O7 Ge1 N4 82.6(16)
O7 Ge1 N3 169.1(15)
O7 Ge1 N2 89.2(16)
O7 Ge1 N1 85.6(14)
O7' Ge1 N1 86.1(5)
F10 Ge1 O7 94.1(14)
F10 Ge1 O7' 93.4(5)
F10 Ge1 N4 98.7(3)
F10 Ge1 N3 95.4(3)
F10 Ge1 N2 98.1(3)
F10 Ge1 N1 179.1(3)
N4 Ge1 O7' 87.9(6)
N4 Ge1 N2 161.7(3)
N4 Ge1 N1 82.0(3)
N3 Ge1 O7' 171.1(5)
N3 Ge1 N4 90.7(3)
N3 Ge1 N2 94.7(3)
N3 Ge1 N1 85.0(3)
N2 Ge1 O7' 84.1(6)
N2 Ge1 N1 81.1(3)
O2 S1 O1 114.4(5)
O2 S1 O3 114.9(5)
O2 S1 C31 101.9(6)
O1 S1 O3 115.5(6)
O1 S1 C31 103.1(6)
O3 S1 C31 104.7(7)
O4 S2 O6 113.4(5)
O4 S2 C32 105.6(6)
O6 S2 C32 103.5(6)
O5 S2 O4 114.7(5)
O5 S2 O6 114.8(5)
O5 S2 C32 103.0(6)
C19 N4 Ge1 136.7(6)
C6 N4 Ge1 114.7(6)
C6 N4 C19 108.0(7)
C18 N3 Ge1 137.2(6)
C5 N3 Ge1 115.0(6)
C5 N3 C18 107.0(7)
C12 N2 Ge1 138.5(6)
C4 N2 Ge1 114.2(6)
C4 N2 C12 107.3(7)
C1 N1 Ge1 108.7(5)
C1 N1 C3 110.5(7)
C1 N1 C2 108.7(7)
C3 N1 Ge1 109.0(5)
C3 N1 C2 111.7(7)
C2 N1 Ge1 108.2(5)
C4 N5 C7 107.9(8)
C4 N5 C25 127.4(8)
C7 N5 C25 124.7(8)
C6 N7 C29 126.8(8)
C6 N7 C24 109.1(8)
C24 N7 C29 123.4(8)
C5 N6 C13 108.0(7)
C5 N6 C27 126.7(8)
C13 N6 C27 125.3(8)
N3 C18 C17 132.0(9)
N3 C18 C13 106.8(8)
C17 C18 C13 121.2(8)
C12 C11 H11 122.4
C10 C11 H11 122.4
C10 C11 C12 115.3(9)
C19 C20 H20 121.8
C21 C20 H20 121.8
C21 C20 C19 116.4(9)
N1 C1 H1A 110.8
N1 C1 H1B 110.8
H1A C1 H1B 108.9
C4 C1 N1 104.8(7)
C4 C1 H1A 110.8
C4 C1 H1B 110.8
C18 C17 H17 121.3
C16 C17 C18 117.3(10)
C16 C17 H17 121.3
N4 C19 C24 106.5(8)
C20 C19 N4 131.4(9)
C20 C19 C24 122.0(8)
N3 C5 C2 120.2(8)
N6 C5 N3 111.5(8)
N6 C5 C2 128.3(8)
N2 C12 C11 130.2(8)
N2 C12 C7 108.8(8)
C7 C12 C11 121.0(8)
N4 C6 C3 120.7(8)
N7 C6 N4 110.3(8)
N7 C6 C3 129.0(8)
N7 C29 H29A 110.1
N7 C29 H29B 110.1
N7 C29 C30 108.1(8)
H29A C29 H29B 108.4
C30 C29 H29A 110.1
C30 C29 H29B 110.1
N2 C4 C1 120.4(8)
N5 C4 N2 110.6(8)
N5 C4 C1 129.0(8)
N6 C13 C18 106.6(8)
N6 C13 C14 132.1(9)
C14 C13 C18 121.2(9)
C17 C16 H16 119.7
C17 C16 C15 120.7(10)
C15 C16 H16 119.7
N1 C3 H3A 110.5
N1 C3 H3B 110.5
C6 C3 N1 106.2(7)
C6 C3 H3A 110.5
C6 C3 H3B 110.5
H3A C3 H3B 108.7
N1 C2 H2A 109.6
N1 C2 H2B 109.6
C5 C2 N1 110.3(7)
C5 C2 H2A 109.6
C5 C2 H2B 109.6
H2A C2 H2B 108.1
C11 C10 H10 118.5
C11 C10 C9 122.9(10)
C9 C10 H10 118.5
N7 C24 C19 106.0(8)
N7 C24 C23 132.9(10)
C23 C24 C19 121.0(9)
C12 C7 N5 105.4(8)
C12 C7 C8 122.2(9)
C8 C7 N5 132.4(9)
C16 C15 H15 118.6
C14 C15 C16 122.8(9)
C14 C15 H15 118.6
C24 C23 H23 121.3
C22 C23 C24 117.5(10)
C22 C23 H23 121.3
N5 C25 H25A 109.1
N5 C25 H25B 109.1
H25A C25 H25B 107.9
C26 C25 N5 112.3(9)
C26 C25 H25A 109.1
C26 C25 H25B 109.1
C20 C21 H21 118.7
C20 C21 C22 122.5(10)
C22 C21 H21 118.7
N6 C27 H27A 109.4
N6 C27 H27B 109.4
N6 C27 C28 111.4(8)
H27A C27 H27B 108.0
C28 C27 H27A 109.4
C28 C27 H27B 109.4
C23 C22 C21 120.6(9)
C23 C22 H22 119.7
C21 C22 H22 119.7
C13 C14 H14 121.6
C15 C14 C13 116.8(10)
C15 C14 H14 121.6
C7 C8 H8 121.6
C9 C8 C7 116.7(10)
C9 C8 H8 121.6
N01B C34 C35 177.7(12)
C25 C26 H26A 109.5
C25 C26 H26B 109.5
C25 C26 H26C 109.5
H26A C26 H26B 109.5
H26A C26 H26C 109.5
H26B C26 H26C 109.5
C10 C9 H9 119.0
C8 C9 C10 121.9(10)
C8 C9 H9 119.0
C29 C30 H30A 109.5
C29 C30 H30B 109.5
C29 C30 H30C 109.5
H30A C30 H30B 109.5
H30A C30 H30C 109.5
H30B C30 H30C 109.5
C27 C28 H28A 109.5
C27 C28 H28B 109.5
C27 C28 H28C 109.5
H28A C28 H28B 109.5
H28A C28 H28C 109.5
H28B C28 H28C 109.5
C34 C35 H35A 109.5
C34 C35 H35B 109.5
C34 C35 H35C 109.5
H35A C35 H35B 109.5
H35A C35 H35C 109.5
H35B C35 H35C 109.5
F1 C31 S1 112.2(10)
F1 C31 F2 108.8(12)
F1 C31 F3 110.3(14)
F2 C31 S1 110.6(11)
F2 C31 F3 105.3(12)
F3 C31 S1 109.5(10)
F6 C32 S2 108.7(11)
F5 C32 S2 113.0(9)
F5 C32 F6 108.0(13)
F5 C32 F4 110.9(13)
F4 C32 S2 108.4(10)
F4 C32 F6 107.7(11)

loop_
_geom_bond_atom_site_label_1
_geom_bond_atom_site_label_2
_geom_bond_distance
C33 F8' 1.42(3)
C33 F7 1.42(3)
C33 F9 1.41(3)
C33 S3 1.83(2)
S3 O7 1.54(3)
S3 O8 1.52(3)
S3 O9 1.53(3)
O7 Ge1 1.89(4)
C33' F9' 1.285(16)
C33' F7' 1.288(15)
C33' F13 1.288(16)
C33' S3' 1.812(15)
S3' O7' 1.471(13)
S3' O9' 1.431(14)
S3' O8' 1.394(12)
O7' Ge1 1.962(12)
Ge1 F10 1.735(6)
Ge1 N4 1.940(8)
Ge1 N3 1.920(8)
Ge1 N2 1.941(8)
Ge1 N1 2.099(9)
S1 O2 1.437(8)
S1 O1 1.441(9)
S1 O3 1.450(10)
S1 C31 1.841(15)
S2 O4 1.437(8)
S2 O6 1.456(9)
S2 O5 1.429(9)
S2 C32 1.796(15)
N4 C19 1.404(11)
N4 C6 1.338(12)
N3 C18 1.395(11)
N3 C5 1.351(11)
N2 C12 1.381(12)
N2 C4 1.354(12)
N1 C1 1.498(11)
N1 C3 1.522(11)
N1 C2 1.523(12)
N5 C4 1.346(12)
N5 C7 1.416(13)
N5 C25 1.490(12)
N7 C6 1.333(12)
N7 C29 1.486(12)
N7 C24 1.390(13)
N6 C5 1.333(11)
N6 C13 1.388(12)
N6 C27 1.478(12)
F1 C31 1.290(17)
C18 C17 1.399(13)
C18 C13 1.418(13)
F6 C32 1.373(17)
F2 C31 1.337(16)
F3 C31 1.341(17)
C11 H11 0.9500
C11 C12 1.407(13)
C11 C10 1.388(13)
C20 H20 0.9500
C20 C19 1.389(13)
C20 C21 1.387(14)
C1 H1A 0.9900
C1 H1B 0.9900
C1 C4 1.484(14)
C17 H17 0.9500
C17 C16 1.389(14)
C19 C24 1.407(14)
F5 C32 1.316(17)
C5 C2 1.483(13)
C12 C7 1.398(13)
C6 C3 1.514(13)
C29 H29A 0.9900
C29 H29B 0.9900
C29 C30 1.533(16)
C13 C14 1.393(13)
C16 H16 0.9500
C16 C15 1.408(16)
F4 C32 1.369(16)
C3 H3A 0.9900
C3 H3B 0.9900
C2 H2A 0.9900
C2 H2B 0.9900
C10 H10 0.9500
C10 C9 1.402(15)
C24 C23 1.400(13)
C7 C8 1.403(14)
C15 H15 0.9500
C15 C14 1.380(15)
C23 H23 0.9500
C23 C22 1.384(16)
N01B C34 1.138(14)
C25 H25A 0.9900
C25 H25B 0.9900
C25 C26 1.481(16)
C21 H21 0.9500
C21 C22 1.416(16)
C27 H27A 0.9900
C27 H27B 0.9900
C27 C28 1.513(15)
C22 H22 0.9500
C14 H14 0.9500
C8 H8 0.9500
C8 C9 1.347(16)
C34 C35 1.456(16)
C26 H26A 0.9800
C26 H26B 0.9800
C26 H26C 0.9800
C9 H9 0.9500
C30 H30A 0.9800
C30 H30B 0.9800
C30 H30C 0.9800
C28 H28A 0.9800
C28 H28B 0.9800
C28 H28C 0.9800
C35 H35A 0.9800
C35 H35B 0.9800
C35 H35C 0.9800

loop_
_smtbx_masks_void_nr
_smtbx_masks_void_average_x
_smtbx_masks_void_average_y
_smtbx_masks_void_average_z
_smtbx_masks_void_volume
_smtbx_masks_void_count_electrons
1 0.500 0.000 0.000 213.9 44.4
2 0.078 0.455 0.777 11.1 0.0
3 -0.078 0.545 0.223 11.1 0.0
